data_4066265
loop_
_publ_author_name
'Hlina, Johann'
'Baumgartner, Judith'
'Marschner, Christoph'

_publ_section_title
;
 Polygermane Building Blocks&#x2020;
;
_journal_issue 21
_journal_name_full Organometallics
_journal_page_first 5289
_journal_paper_doi 10.1021/om100377n
_journal_volume 29
_journal_year 2010
_chemical_formula_sum 'C21 H51 Ge4 K O6'
_chemical_formula_weight 729.08
_chemical_name_systematic
; 
 ? 
;
_space_group_IT_number 14
_symmetry_cell_setting monoclinic
_symmetry_space_group_name_Hall '-P 2ybc'
_symmetry_space_group_name_H-M 'P 1 21/c 1'
_atom_sites_solution_hydrogens geom
_atom_sites_solution_primary direct
_atom_sites_solution_secondary difmap
_audit_creation_method SHELXL-97
_cell_angle_alpha 90.00
_cell_angle_beta 103.34(3)
_cell_angle_gamma 90.00
_cell_formula_units_Z 4
_cell_length_a 9.984(2)
_cell_length_b 17.401(4)
_cell_length_c 20.229(4)
_cell_measurement_reflns_used 6376
_cell_measurement_temperature 233(2)
_cell_measurement_theta_max 46.001
_cell_measurement_theta_min 4.726
_cell_volume 3419.6(13)
_computing_cell_refinement 'Bruker XSCANS'
_computing_data_collection 'Bruker XSCANS'
_computing_data_reduction 'Bruker SHELXTL'
_computing_molecular_graphics 'Bruker SHELXTL'
_computing_publication_material 'Bruker SHELXTL'
_computing_structure_refinement 'SHELXL-97 (Sheldrick, 1997)'
_computing_structure_solution 'SHELXS-97 (Sheldrick, 1990)'
_diffrn_ambient_temperature 233(2)
_diffrn_measured_fraction_theta_full 0.999
_diffrn_measured_fraction_theta_max 0.999
_diffrn_measurement_device_type 'SMART APEX'
_diffrn_measurement_method '\w scans'
_diffrn_radiation_monochromator graphite
_diffrn_radiation_source 'fine-focus sealed tube'
_diffrn_radiation_type MoK\a
_diffrn_radiation_wavelength 0.71073
_diffrn_reflns_av_R_equivalents 0.0424
_diffrn_reflns_av_sigmaI/netI 0.0426
_diffrn_reflns_limit_h_max 12
_diffrn_reflns_limit_h_min -12
_diffrn_reflns_limit_k_max 21
_diffrn_reflns_limit_k_min -21
_diffrn_reflns_limit_l_max 25
_diffrn_reflns_limit_l_min -25
_diffrn_reflns_number 27183
_diffrn_reflns_theta_full 26.37
_diffrn_reflns_theta_max 26.37
_diffrn_reflns_theta_min 1.56
_exptl_absorpt_coefficient_mu 3.630
_exptl_absorpt_correction_T_max 0.4762
_exptl_absorpt_correction_T_min 0.3548
_exptl_absorpt_correction_type multi-scan
_exptl_absorpt_process_details SADABS
_exptl_crystal_colour colorless
_exptl_crystal_density_diffrn 1.416
_exptl_crystal_density_method 'not measured'
_exptl_crystal_description blocks
_exptl_crystal_F_000 1488
_exptl_crystal_size_max 0.36
_exptl_crystal_size_mid 0.28
_exptl_crystal_size_min 0.24
_refine_diff_density_max 0.483
_refine_diff_density_min -0.257
_refine_diff_density_rms 0.069
_refine_ls_extinction_method none
_refine_ls_goodness_of_fit_ref 0.992
_refine_ls_hydrogen_treatment mixed
_refine_ls_matrix_type full
_refine_ls_number_parameters 309
_refine_ls_number_reflns 6991
_refine_ls_number_restraints 0
_refine_ls_restrained_S_all 0.992
_refine_ls_R_factor_all 0.0591
_refine_ls_R_factor_gt 0.0365
_refine_ls_shift/su_max 0.001
_refine_ls_shift/su_mean 0.000
_refine_ls_structure_factor_coef Fsqd
_refine_ls_weighting_details 'calc w=1/[\s^2^(Fo^2^)+(0.0421P)^2^+0.0000P] where P=(Fo^2^+2Fc^2^)/3'
_refine_ls_weighting_scheme calc
_refine_ls_wR_factor_gt 0.0779
_refine_ls_wR_factor_ref 0.0854
_reflns_number_gt 5086
_reflns_number_total 6991
_reflns_threshold_expression >2sigma(I)
_cod_data_source_file om100377n_si_001.cif
_cod_data_source_block 2_647j
_cod_original_cell_volume 3419.8(12)
_cod_original_sg_symbol_H-M P2(1)/c
_cod_database_code 4066265

loop_
_symmetry_equiv_pos_as_xyz
'x, y, z'
'-x, y+1/2, -z+1/2'
'-x, -y, -z'
'x, -y-1/2, z-1/2'

loop_
_atom_site_label
_atom_site_type_symbol
_atom_site_fract_x
_atom_site_fract_y
_atom_site_fract_z
_atom_site_U_iso_or_equiv
_atom_site_adp_type
_atom_site_occupancy
_atom_site_symmetry_multiplicity
_atom_site_calc_flag
_atom_site_refinement_flags
Ge1 Ge 0.23436(3) 0.695314(19) 0.313027(16) 0.04445(10) Uani 1 1 d .
Ge2 Ge 0.30345(4) 0.80203(2) 0.391693(18) 0.05096(11) Uani 1 1 d .
Ge3 Ge 0.37023(4) 0.59661(2) 0.383675(18) 0.05237(11) Uani 1 1 d .
Ge4 Ge 0.01293(3) 0.66824(2) 0.340932(17) 0.04999(11) Uani 1 1 d .
K1 K 0.20989(8) 0.69843(4) 0.14155(4) 0.05190(19) Uani 1 1 d .
O1 O 0.4154(3) 0.58868(15) 0.15141(14) 0.0745(7) Uani 1 1 d .
O2 O 0.1438(3) 0.54284(15) 0.09299(14) 0.0761(8) Uani 1 1 d .
O3 O -0.0648(3) 0.65498(17) 0.09080(13) 0.0760(8) Uani 1 1 d .
O4 O 0.0108(3) 0.81092(15) 0.09948(13) 0.0697(7) Uani 1 1 d .
O5 O 0.2771(3) 0.85037(13) 0.16593(12) 0.0633(6) Uani 1 1 d .
O6 O 0.4884(2) 0.74580(15) 0.16129(12) 0.0650(7) Uani 1 1 d .
C1 C 0.2446(4) 0.9004(2) 0.3453(2) 0.0732(11) Uani 1 1 d .
H1A H 0.1452 0.9009 0.3296 0.110 Uiso 1 1 calc R
H1B H 0.2865 0.9060 0.3068 0.110 Uiso 1 1 calc R
H1C H 0.2734 0.9425 0.3767 0.110 Uiso 1 1 calc R
C2 C 0.5057(4) 0.8124(2) 0.4224(2) 0.0812(12) Uani 1 1 d .
H2A H 0.5461 0.8147 0.3832 0.122 Uiso 1 1 calc R
H2B H 0.5425 0.7685 0.4503 0.122 Uiso 1 1 calc R
H2C H 0.5275 0.8592 0.4489 0.122 Uiso 1 1 calc R
C3 C 0.2379(6) 0.8067(3) 0.4773(2) 0.0755(13) Uani 1 1 d .
C4 C 0.2954(4) 0.4943(2) 0.3558(2) 0.0865(13) Uani 1 1 d .
H4A H 0.3057 0.4834 0.3102 0.130 Uiso 1 1 calc R
H4B H 0.1986 0.4928 0.3565 0.130 Uiso 1 1 calc R
H4C H 0.3449 0.4560 0.3869 0.130 Uiso 1 1 calc R
C5 C 0.5599(4) 0.5929(2) 0.3712(2) 0.0824(13) Uani 1 1 d .
H5A H 0.6118 0.5544 0.4012 0.124 Uiso 1 1 calc R
H5B H 0.6030 0.6427 0.3817 0.124 Uiso 1 1 calc R
H5C H 0.5583 0.5797 0.3244 0.124 Uiso 1 1 calc R
C6 C 0.3927(5) 0.6011(3) 0.4829(2) 0.0994(16) Uani 1 1 d .
H6A H 0.3029 0.6034 0.4935 0.149 Uiso 1 1 calc R
H6B H 0.4451 0.6466 0.5005 0.149 Uiso 1 1 calc R
H6C H 0.4413 0.5557 0.5035 0.149 Uiso 1 1 calc R
C7 C -0.0913(4) 0.5962(2) 0.27259(18) 0.0650(10) Uani 1 1 d .
H7A H -0.1813 0.5871 0.2816 0.097 Uiso 1 1 calc R
H7B H -0.0417 0.5480 0.2750 0.097 Uiso 1 1 calc R
H7C H -0.1022 0.6182 0.2276 0.097 Uiso 1 1 calc R
C8 C -0.1041(4) 0.7608(2) 0.3330(2) 0.0770(11) Uani 1 1 d .
H8A H -0.1087 0.7852 0.2895 0.115 Uiso 1 1 calc R
H8B H -0.0652 0.7964 0.3693 0.115 Uiso 1 1 calc R
H8C H -0.1960 0.7462 0.3365 0.115 Uiso 1 1 calc R
C9 C -0.0003(4) 0.6212(2) 0.42760(18) 0.0744(11) Uani 1 1 d .
H9A H -0.0961 0.6115 0.4272 0.112 Uiso 1 1 calc R
H9B H 0.0386 0.6559 0.4646 0.112 Uiso 1 1 calc R
H9C H 0.0502 0.5732 0.4337 0.112 Uiso 1 1 calc R
C10 C 0.3804(5) 0.5162(2) 0.1211(2) 0.0933(14) Uani 1 1 d .
H10A H 0.4498 0.4782 0.1417 0.112 Uiso 1 1 calc R
H10B H 0.3779 0.5190 0.0724 0.112 Uiso 1 1 calc R
C11 C 0.2447(6) 0.4928(2) 0.1309(2) 0.0968(15) Uani 1 1 d .
H11A H 0.2250 0.4397 0.1154 0.116 Uiso 1 1 calc R
H11B H 0.2438 0.4954 0.1791 0.116 Uiso 1 1 calc R
C12 C 0.0091(6) 0.5255(3) 0.0989(3) 0.1005(17) Uani 1 1 d .
H12A H 0.0046 0.5272 0.1467 0.121 Uiso 1 1 calc R
H12B H -0.0161 0.4736 0.0816 0.121 Uiso 1 1 calc R
C13 C -0.0883(5) 0.5820(3) 0.0595(3) 0.1020(17) Uani 1 1 d .
H13A H -0.0757 0.5850 0.0130 0.122 Uiso 1 1 calc R
H13B H -0.1831 0.5657 0.0575 0.122 Uiso 1 1 calc R
C14 C -0.1491(4) 0.7136(3) 0.0555(3) 0.1022(16) Uani 1 1 d .
H14A H -0.2460 0.6985 0.0484 0.123 Uiso 1 1 calc R
H14B H -0.1285 0.7211 0.0109 0.123 Uiso 1 1 calc R
C15 C -0.1257(4) 0.7867(3) 0.0946(3) 0.1014(16) Uani 1 1 d .
H15A H -0.1900 0.8261 0.0716 0.122 Uiso 1 1 calc R
H15B H -0.1417 0.7789 0.1401 0.122 Uiso 1 1 calc R
C16 C 0.0414(5) 0.8807(3) 0.1355(3) 0.0893(14) Uani 1 1 d .
H16A H 0.0347 0.8735 0.1827 0.107 Uiso 1 1 calc R
H16B H -0.0254 0.9201 0.1149 0.107 Uiso 1 1 calc R
C17 C 0.1827(4) 0.9064(2) 0.1340(2) 0.0765(11) Uani 1 1 d .
H17A H 0.1900 0.9134 0.0868 0.092 Uiso 1 1 calc R
H17B H 0.2029 0.9556 0.1576 0.092 Uiso 1 1 calc R
C18 C 0.4156(4) 0.8733(2) 0.1730(2) 0.0701(11) Uani 1 1 d .
H18A H 0.4342 0.9197 0.2011 0.084 Uiso 1 1 calc R
H18B H 0.4328 0.8850 0.1283 0.084 Uiso 1 1 calc R
C19 C 0.5070(4) 0.8101(2) 0.2053(2) 0.0711(11) Uani 1 1 d .
H19A H 0.6031 0.8270 0.2147 0.085 Uiso 1 1 calc R
H19B H 0.4851 0.7960 0.2486 0.085 Uiso 1 1 calc R
C20 C 0.5802(4) 0.6857(2) 0.1887(2) 0.0857(13) Uani 1 1 d .
H20A H 0.5728 0.6744 0.2352 0.103 Uiso 1 1 calc R
H20B H 0.6750 0.7015 0.1902 0.103 Uiso 1 1 calc R
C21 C 0.5458(4) 0.6161(3) 0.1458(2) 0.0874(13) Uani 1 1 d .
H21A H 0.5436 0.6286 0.0983 0.105 Uiso 1 1 calc R
H21B H 0.6158 0.5764 0.1608 0.105 Uiso 1 1 calc R
H90 H 0.258(5) 0.854(3) 0.500(2) 0.121(18) Uiso 1 1 d .
H91 H 0.280(7) 0.768(4) 0.504(3) 0.19(3) Uiso 1 1 d .
H92 H 0.145(5) 0.807(3) 0.468(3) 0.12(2) Uiso 1 1 d .

loop_
_atom_site_aniso_label
_atom_site_aniso_U_11
_atom_site_aniso_U_22
_atom_site_aniso_U_33
_atom_site_aniso_U_23
_atom_site_aniso_U_13
_atom_site_aniso_U_12
Ge1 0.0499(2) 0.0456(2) 0.03851(19) 0.00098(14) 0.01156(15) 0.00327(15)
Ge2 0.0523(2) 0.0500(2) 0.0500(2) -0.00539(16) 0.01069(17) -0.00159(17)
Ge3 0.0482(2) 0.0531(2) 0.0584(2) 0.01059(17) 0.01750(17) 0.00919(17)
Ge4 0.0445(2) 0.0554(2) 0.0490(2) -0.00353(17) 0.00865(16) 0.00235(17)
K1 0.0560(4) 0.0526(4) 0.0461(4) -0.0024(3) 0.0098(3) -0.0037(3)
O1 0.0786(19) 0.0619(17) 0.0800(18) -0.0107(14) 0.0118(15) 0.0074(14)
O2 0.093(2) 0.0634(18) 0.0779(18) -0.0106(14) 0.0315(16) -0.0208(16)
O3 0.0699(18) 0.090(2) 0.0679(17) -0.0125(16) 0.0162(14) -0.0201(16)
O4 0.0589(16) 0.0766(19) 0.0751(18) 0.0065(14) 0.0184(13) 0.0075(13)
O5 0.0707(17) 0.0550(15) 0.0663(16) 0.0049(12) 0.0203(13) -0.0021(13)
O6 0.0584(15) 0.0699(17) 0.0607(15) -0.0008(13) 0.0009(12) -0.0024(13)
C1 0.087(3) 0.051(2) 0.083(3) 0.000(2) 0.024(2) 0.007(2)
C2 0.059(2) 0.080(3) 0.094(3) -0.009(2) -0.002(2) -0.014(2)
C3 0.091(4) 0.082(3) 0.059(3) -0.022(2) 0.028(3) -0.007(3)
C4 0.067(3) 0.055(3) 0.137(4) 0.015(3) 0.022(3) 0.004(2)
C5 0.055(2) 0.068(3) 0.129(4) 0.021(3) 0.032(2) 0.013(2)
C6 0.120(4) 0.118(4) 0.061(3) 0.028(3) 0.022(3) 0.051(3)
C7 0.061(2) 0.065(2) 0.065(2) -0.0085(19) 0.0048(19) -0.0070(18)
C8 0.060(2) 0.072(3) 0.096(3) -0.011(2) 0.012(2) 0.014(2)
C9 0.068(3) 0.096(3) 0.062(2) 0.002(2) 0.022(2) -0.008(2)
C10 0.111(4) 0.058(3) 0.103(4) -0.010(2) 0.010(3) 0.012(3)
C11 0.141(5) 0.055(3) 0.089(3) 0.003(2) 0.017(3) -0.012(3)
C12 0.121(4) 0.078(3) 0.123(4) -0.036(3) 0.070(4) -0.043(3)
C13 0.072(3) 0.130(5) 0.110(4) -0.056(4) 0.034(3) -0.045(3)
C14 0.055(3) 0.148(5) 0.096(4) -0.001(4) 0.000(2) -0.018(3)
C15 0.059(3) 0.111(4) 0.132(5) 0.014(3) 0.017(3) 0.011(3)
C16 0.093(3) 0.070(3) 0.112(4) -0.004(3) 0.040(3) 0.019(3)
C17 0.081(3) 0.053(2) 0.100(3) -0.003(2) 0.031(2) 0.008(2)
C18 0.078(3) 0.060(2) 0.071(3) -0.002(2) 0.015(2) -0.019(2)
C19 0.068(3) 0.073(3) 0.065(3) -0.001(2) 0.000(2) -0.017(2)
C20 0.059(3) 0.088(3) 0.097(3) 0.001(3) -0.007(2) 0.006(2)
C21 0.064(3) 0.096(4) 0.098(3) -0.009(3) 0.008(2) 0.016(2)

loop_
_atom_type_symbol
_atom_type_description
_atom_type_scat_dispersion_real
_atom_type_scat_dispersion_imag
_atom_type_scat_source
C C 0.0033 0.0016 'International Tables Vol C Tables 4.2.6.8 and 6.1.1.4'
H H 0.0000 0.0000 'International Tables Vol C Tables 4.2.6.8 and 6.1.1.4'
O O 0.0106 0.0060 'International Tables Vol C Tables 4.2.6.8 and 6.1.1.4'
K K 0.2009 0.2494 'International Tables Vol C Tables 4.2.6.8 and 6.1.1.4'
Ge Ge 0.1547 1.8001 'International Tables Vol C Tables 4.2.6.8 and 6.1.1.4'

loop_
_geom_angle_atom_site_label_1
_geom_angle_atom_site_label_2
_geom_angle_atom_site_label_3
_geom_angle
_geom_angle_site_symmetry_1
_geom_angle_site_symmetry_3
Ge3 Ge1 Ge2 96.81(3) . .
Ge3 Ge1 Ge4 98.00(2) . .
Ge2 Ge1 Ge4 97.50(2) . .
Ge3 Ge1 K1 120.38(2) . .
Ge2 Ge1 K1 126.35(2) . .
Ge4 Ge1 K1 112.30(3) . .
C1 Ge2 C2 103.89(17) . .
C1 Ge2 C3 104.9(2) . .
C2 Ge2 C3 103.9(2) . .
C1 Ge2 Ge1 109.96(12) . .
C2 Ge2 Ge1 112.89(13) . .
C3 Ge2 Ge1 119.91(16) . .
C4 Ge3 C5 104.29(17) . .
C4 Ge3 C6 106.0(2) . .
C5 Ge3 C6 104.2(2) . .
C4 Ge3 Ge1 110.34(12) . .
C5 Ge3 Ge1 111.71(12) . .
C6 Ge3 Ge1 119.13(13) . .
C9 Ge4 C8 104.54(18) . .
C9 Ge4 C7 103.13(16) . .
C8 Ge4 C7 104.73(16) . .
C9 Ge4 Ge1 122.35(12) . .
C8 Ge4 Ge1 111.92(12) . .
C7 Ge4 Ge1 108.58(11) . .
O5 K1 O1 120.25(8) . .
O5 K1 O4 60.31(8) . .
O1 K1 O4 166.13(8) . .
O5 K1 O3 120.27(9) . .
O1 K1 O3 119.04(9) . .
O4 K1 O3 60.49(9) . .
O5 K1 O6 60.26(8) . .
O1 K1 O6 60.40(8) . .
O4 K1 O6 116.53(8) . .
O3 K1 O6 166.97(8) . .
O5 K1 O2 170.46(8) . .
O1 K1 O2 59.29(8) . .
O4 K1 O2 117.55(9) . .
O3 K1 O2 59.84(9) . .
O6 K1 O2 117.20(8) . .
O5 K1 C3 97.42(12) . 4_575
O1 K1 C3 79.99(11) . 4_575
O4 K1 C3 86.19(11) . 4_575
O3 K1 C3 85.93(12) . 4_575
O6 K1 C3 81.16(12) . 4_575
O2 K1 C3 73.05(12) . 4_575
O5 K1 Ge1 82.86(5) . .
O1 K1 Ge1 92.15(6) . .
O4 K1 Ge1 101.56(6) . .
O3 K1 Ge1 101.67(6) . .
O6 K1 Ge1 91.34(6) . .
O2 K1 Ge1 106.60(6) . .
C3 K1 Ge1 171.09(10) 4_575 .
O5 K1 C19 41.77(8) . .
O1 K1 C19 78.93(9) . .
O4 K1 C19 101.85(9) . .
O3 K1 C19 162.00(9) . .
O6 K1 C19 22.49(8) . .
O2 K1 C19 137.97(9) . .
C3 K1 C19 96.90(13) 4_575 .
Ge1 K1 C19 77.33(7) . .
C10 O1 C21 114.0(3) . .
C10 O1 K1 118.6(2) . .
C21 O1 K1 116.1(2) . .
C12 O2 C11 113.3(4) . .
C12 O2 K1 108.5(2) . .
C11 O2 K1 108.2(2) . .
C14 O3 C13 113.9(4) . .
C14 O3 K1 114.3(2) . .
C13 O3 K1 117.0(3) . .
C15 O4 C16 112.6(3) . .
C15 O4 K1 115.0(2) . .
C16 O4 K1 113.2(2) . .
C17 O5 C18 112.8(3) . .
C17 O5 K1 118.4(2) . .
C18 O5 K1 118.9(2) . .
C19 O6 C20 111.0(3) . .
C19 O6 K1 107.5(2) . .
C20 O6 K1 111.4(2) . .
Ge2 C3 K1 165.4(3) . 4_576
O1 C10 C11 109.4(4) . .
O2 C11 C10 108.6(4) . .
O2 C12 C13 109.5(4) . .
O3 C13 C12 109.6(4) . .
O3 C14 C15 110.4(4) . .
O4 C15 C14 108.9(4) . .
O4 C16 C17 109.9(3) . .
O5 C17 C16 108.7(3) . .
O5 C18 C19 108.9(3) . .
O6 C19 C18 109.3(3) . .
O6 C19 K1 50.05(16) . .
C18 C19 K1 82.4(2) . .
O6 C20 C21 109.4(3) . .
O1 C21 C20 108.7(4) . .

loop_
_geom_bond_atom_site_label_1
_geom_bond_atom_site_label_2
_geom_bond_distance
_geom_bond_site_symmetry_2
Ge1 Ge3 2.4369(7) .
Ge1 Ge2 2.4393(6) .
Ge1 Ge4 2.4503(7) .
Ge1 K1 3.4213(11) .
Ge2 C1 1.975(4) .
Ge2 C2 1.979(4) .
Ge2 C3 1.989(4) .
Ge3 C4 1.963(4) .
Ge3 C5 1.968(4) .
Ge3 C6 1.969(4) .
Ge4 C9 1.966(4) .
Ge4 C8 1.974(4) .
Ge4 C7 1.975(3) .
K1 O5 2.744(2) .
K1 O1 2.776(3) .
K1 O4 2.780(3) .
K1 O3 2.801(3) .
K1 O6 2.839(2) .
K1 O2 2.904(3) .
K1 C3 3.400(5) 4_575
K1 C19 3.532(4) .
O1 C10 1.411(5) .
O1 C21 1.415(5) .
O2 C12 1.411(5) .
O2 C11 1.416(5) .
O3 C14 1.407(5) .
O3 C13 1.414(5) .
O4 C15 1.408(5) .
O4 C16 1.413(5) .
O5 C17 1.406(4) .
O5 C18 1.414(4) .
O6 C19 1.416(4) .
O6 C20 1.417(4) .
C3 K1 3.400(5) 4_576
C10 C11 1.471(6) .
C12 C13 1.480(7) .
C14 C15 1.488(6) .
C16 C17 1.488(6) .
C18 C19 1.480(5) .
C20 C21 1.483(6) .

loop_
_geom_torsion_atom_site_label_1
_geom_torsion_atom_site_label_2
_geom_torsion_atom_site_label_3
_geom_torsion_atom_site_label_4
_geom_torsion
_geom_torsion_site_symmetry_1
_geom_torsion_site_symmetry_4
Ge3 Ge1 Ge2 C1 168.11(13) . .
Ge4 Ge1 Ge2 C1 -92.86(13) . .
K1 Ge1 Ge2 C1 32.03(13) . .
Ge3 Ge1 Ge2 C2 52.60(14) . .
Ge4 Ge1 Ge2 C2 151.64(14) . .
K1 Ge1 Ge2 C2 -83.48(15) . .
Ge3 Ge1 Ge2 C3 -70.3(2) . .
Ge4 Ge1 Ge2 C3 28.8(2) . .
K1 Ge1 Ge2 C3 153.6(2) . .
Ge2 Ge1 Ge3 C4 158.86(14) . .
Ge4 Ge1 Ge3 C4 60.27(14) . .
K1 Ge1 Ge3 C4 -61.50(14) . .
Ge2 Ge1 Ge3 C5 -85.61(15) . .
Ge4 Ge1 Ge3 C5 175.79(14) . .
K1 Ge1 Ge3 C5 54.02(15) . .
Ge2 Ge1 Ge3 C6 35.99(18) . .
Ge4 Ge1 Ge3 C6 -62.60(18) . .
K1 Ge1 Ge3 C6 175.63(18) . .
Ge3 Ge1 Ge4 C9 26.65(15) . .
Ge2 Ge1 Ge4 C9 -71.35(15) . .
K1 Ge1 Ge4 C9 154.21(15) . .
Ge3 Ge1 Ge4 C8 151.77(13) . .
Ge2 Ge1 Ge4 C8 53.76(13) . .
K1 Ge1 Ge4 C8 -80.67(13) . .
Ge3 Ge1 Ge4 C7 -93.12(12) . .
Ge2 Ge1 Ge4 C7 168.87(11) . .
K1 Ge1 Ge4 C7 34.44(12) . .
Ge3 Ge1 K1 O5 -130.55(6) . .
Ge2 Ge1 K1 O5 -3.53(6) . .
Ge4 Ge1 K1 O5 114.95(6) . .
Ge3 Ge1 K1 O1 -10.33(6) . .
Ge2 Ge1 K1 O1 116.69(6) . .
Ge4 Ge1 K1 O1 -124.83(6) . .
Ge3 Ge1 K1 O4 171.81(6) . .
Ge2 Ge1 K1 O4 -61.17(6) . .
Ge4 Ge1 K1 O4 57.31(6) . .
Ge3 Ge1 K1 O3 109.92(7) . .
Ge2 Ge1 K1 O3 -123.06(7) . .
Ge4 Ge1 K1 O3 -4.58(7) . .
Ge3 Ge1 K1 O6 -70.75(6) . .
Ge2 Ge1 K1 O6 56.27(6) . .
Ge4 Ge1 K1 O6 174.75(6) . .
Ge3 Ge1 K1 O2 48.20(7) . .
Ge2 Ge1 K1 O2 175.22(7) . .
Ge4 Ge1 K1 O2 -66.30(7) . .
Ge3 Ge1 K1 C3 -38.2(7) . 4_575
Ge2 Ge1 K1 C3 88.8(7) . 4_575
Ge4 Ge1 K1 C3 -152.7(7) . 4_575
Ge3 Ge1 K1 C19 -88.47(7) . .
Ge2 Ge1 K1 C19 38.55(7) . .
Ge4 Ge1 K1 C19 157.03(7) . .
O5 K1 O1 C10 -162.7(3) . .
O4 K1 O1 C10 -74.4(5) . .
O3 K1 O1 C10 9.7(3) . .
O6 K1 O1 C10 -155.3(3) . .
O2 K1 O1 C10 6.3(3) . .
C3 K1 O1 C10 -69.9(3) 4_575 .
Ge1 K1 O1 C10 114.3(3) . .
C19 K1 O1 C10 -169.0(3) . .
O5 K1 O1 C21 -21.1(3) . .
O4 K1 O1 C21 67.1(5) . .
O3 K1 O1 C21 151.3(3) . .
O6 K1 O1 C21 -13.8(3) . .
O2 K1 O1 C21 147.8(3) . .
C3 K1 O1 C21 71.7(3) 4_575 .
Ge1 K1 O1 C21 -104.1(3) . .
C19 K1 O1 C21 -27.5(3) . .
O5 K1 O2 C12 -119.0(5) . .
O1 K1 O2 C12 150.9(3) . .
O4 K1 O2 C12 -44.5(3) . .
O3 K1 O2 C12 -25.6(3) . .
O6 K1 O2 C12 168.9(3) . .
C3 K1 O2 C12 -120.8(3) 4_575 .
Ge1 K1 O2 C12 68.5(3) . .
C19 K1 O2 C12 157.9(3) . .
O5 K1 O2 C11 117.6(6) . .
O1 K1 O2 C11 27.5(3) . .
O4 K1 O2 C11 -167.9(3) . .
O3 K1 O2 C11 -149.0(3) . .
O6 K1 O2 C11 45.5(3) . .
C3 K1 O2 C11 115.8(3) 4_575 .
Ge1 K1 O2 C11 -54.9(3) . .
C19 K1 O2 C11 34.5(3) . .
O5 K1 O3 C14 23.7(3) . .
O1 K1 O3 C14 -148.7(3) . .
O4 K1 O3 C14 15.4(3) . .
O6 K1 O3 C14 -64.9(5) . .
O2 K1 O3 C14 -145.3(3) . .
C3 K1 O3 C14 -72.5(3) 4_575 .
Ge1 K1 O3 C14 112.2(3) . .
C19 K1 O3 C14 27.3(5) . .
O5 K1 O3 C13 160.5(3) . .
O1 K1 O3 C13 -11.9(3) . .
O4 K1 O3 C13 152.2(3) . .
O6 K1 O3 C13 71.9(5) . .
O2 K1 O3 C13 -8.5(3) . .
C3 K1 O3 C13 64.2(3) 4_575 .
Ge1 K1 O3 C13 -111.1(3) . .
C19 K1 O3 C13 164.1(4) . .
O5 K1 O4 C15 -153.3(3) . .
O1 K1 O4 C15 110.4(4) . .
O3 K1 O4 C15 18.5(3) . .
O6 K1 O4 C15 -175.9(3) . .
O2 K1 O4 C15 37.3(3) . .
C3 K1 O4 C15 105.9(3) 4_575 .
Ge1 K1 O4 C15 -78.5(3) . .
C19 K1 O4 C15 -157.8(3) . .
O5 K1 O4 C16 -22.0(2) . .
O1 K1 O4 C16 -118.2(4) . .
O3 K1 O4 C16 149.8(3) . .
O6 K1 O4 C16 -44.6(3) . .
O2 K1 O4 C16 168.6(2) . .
C3 K1 O4 C16 -122.7(3) 4_575 .
Ge1 K1 O4 C16 52.8(3) . .
C19 K1 O4 C16 -26.5(3) . .
O1 K1 O5 C17 152.9(2) . .
O4 K1 O5 C17 -11.1(2) . .
O3 K1 O5 C17 -19.4(3) . .
O6 K1 O5 C17 145.6(3) . .
O2 K1 O5 C17 68.5(6) . .
C3 K1 O5 C17 70.2(3) 4_575 .
Ge1 K1 O5 C17 -118.8(2) . .
C19 K1 O5 C17 162.3(3) . .
O1 K1 O5 C18 9.8(3) . .
O4 K1 O5 C18 -154.2(3) . .
O3 K1 O5 C18 -162.5(2) . .
O6 K1 O5 C18 2.4(2) . .
O2 K1 O5 C18 -74.6(6) . .
C3 K1 O5 C18 -72.9(3) 4_575 .
Ge1 K1 O5 C18 98.1(2) . .
C19 K1 O5 C18 19.1(2) . .
O5 K1 O6 C19 30.1(2) . .
O1 K1 O6 C19 -142.6(2) . .
O4 K1 O6 C19 52.7(2) . .
O3 K1 O6 C19 126.1(4) . .
O2 K1 O6 C19 -160.4(2) . .
C3 K1 O6 C19 133.9(2) 4_575 .
Ge1 K1 O6 C19 -50.9(2) . .
O5 K1 O6 C20 151.9(3) . .
O1 K1 O6 C20 -20.8(2) . .
O4 K1 O6 C20 174.5(2) . .
O3 K1 O6 C20 -112.1(4) . .
O2 K1 O6 C20 -38.6(3) . .
C3 K1 O6 C20 -104.3(3) 4_575 .
Ge1 K1 O6 C20 70.9(2) . .
C19 K1 O6 C20 121.8(3) . .
C1 Ge2 C3 K1 -129.8(10) . 4_576
C2 Ge2 C3 K1 -21.1(10) . 4_576
Ge1 Ge2 C3 K1 106.1(10) . 4_576
C21 O1 C10 C11 179.1(4) . .
K1 O1 C10 C11 -38.6(4) . .
C12 O2 C11 C10 -179.9(3) . .
K1 O2 C11 C10 -59.5(4) . .
O1 C10 C11 O2 67.2(5) . .
C11 O2 C12 C13 178.3(4) . .
K1 O2 C12 C13 58.0(4) . .
C14 O3 C13 C12 177.6(4) . .
K1 O3 C13 C12 40.7(5) . .
O2 C12 C13 O3 -68.2(5) . .
C13 O3 C14 C15 175.4(4) . .
K1 O3 C14 C15 -46.4(4) . .
C16 O4 C15 C14 179.5(4) . .
K1 O4 C15 C14 -48.9(5) . .
O3 C14 C15 O4 64.1(5) . .
C15 O4 C16 C17 -175.4(4) . .
K1 O4 C16 C17 52.1(4) . .
C18 O5 C17 C16 -174.0(3) . .
K1 O5 C17 C16 40.7(4) . .
O4 C16 C17 O5 -61.4(5) . .
C17 O5 C18 C19 -178.5(3) . .
K1 O5 C18 C19 -33.4(4) . .
C20 O6 C19 C18 176.4(3) . .
K1 O6 C19 C18 -61.5(3) . .
C20 O6 C19 K1 -122.0(3) . .
O5 C18 C19 O6 65.0(4) . .
O5 C18 C19 K1 22.2(3) . .
O5 K1 C19 O6 -139.2(3) . .
O1 K1 C19 O6 32.5(2) . .
O4 K1 C19 O6 -133.4(2) . .
O3 K1 C19 O6 -143.9(3) . .
O2 K1 C19 O6 26.5(3) . .
C3 K1 C19 O6 -45.8(2) 4_575 .
Ge1 K1 C19 O6 127.3(2) . .
O5 K1 C19 C18 -16.06(19) . .
O1 K1 C19 C18 155.7(2) . .
O4 K1 C19 C18 -10.2(2) . .
O3 K1 C19 C18 -20.7(4) . .
O6 K1 C19 C18 123.2(3) . .
O2 K1 C19 C18 149.6(2) . .
C3 K1 C19 C18 77.4(2) 4_575 .
Ge1 K1 C19 C18 -109.5(2) . .
C19 O6 C20 C21 172.8(3) . .
K1 O6 C20 C21 53.0(4) . .
C10 O1 C21 C20 -171.0(3) . .
K1 O1 C21 C20 45.7(4) . .
O6 C20 C21 O1 -66.9(5) . .
